data_2022381
loop_
_publ_author_name
'Sun, Yanwen'
'Chen, Zhen'
'Wang, Xiaozhong'
'Wang, Lei'
'Yang, Xue'
'Liang, Xiaoting'
'Fan, Shuangshuang'
'Zhang, Peiran'

_publ_section_title
;
 Novel Ba^2+^ and Pb^2+^ metal--organic frameworks based on a semi-rigid
 tetracarboxylic acid: syntheses, structures, topologies and luminescence
 properties
;
_journal_issue 6
_journal_name_full 'Acta Crystallographica Section C'
_journal_page_first 291
_journal_page_last 298
_journal_paper_doi 10.1107/S2053229621005143
_journal_volume 77
_journal_year 2021
_chemical_formula_iupac '[Pb2 (C23 H20 O8) (H2 O)2], 2.5H2 O'
_chemical_formula_moiety 'C23 H24 O10 Pb2, 2.5(H2 O)'
_chemical_formula_sum 'C23 H29 O12.5 Pb2'
_chemical_formula_weight 919.84
_chemical_name_systematic
'Poly[[diaqua[\m~6~-5,5'-methylenebis(2,4,6-trimethylbenzene-1,3-dicarboxylato)]dilead(II)] 2.5-hydrate]'
_space_group_crystal_system monoclinic
_space_group_IT_number 14
_space_group_name_Hall '-P 2yn'
_space_group_name_H-M_alt 'P 1 21/n 1'
_atom_sites_solution_hydrogens geom
_audit_creation_method
;
Olex2 1.2
(compiled 2018.05.29 svn.r3508 for OlexSys, GUI svn.r5506)
;
_cell_angle_alpha 90
_cell_angle_beta 100.287(7)
_cell_angle_gamma 90
_cell_formula_units_Z 4
_cell_length_a 11.607(5)
_cell_length_b 14.951(6)
_cell_length_c 15.017(6)
_cell_measurement_reflns_used 2381
_cell_measurement_temperature 293(2)
_cell_measurement_theta_max 23.88
_cell_measurement_theta_min 2.44
_cell_volume 2564.1(18)
_computing_cell_refinement
;
APEX2 (Bruker, 2005)
;
_computing_data_collection
;
APEX2 (Bruker, 2005)
;
_computing_data_reduction
;
SAINT (Bruker, 2005)
;
_computing_molecular_graphics
;
OLEX2 (Dolomanov <i>et al.</i>,  2009)
;
_computing_publication_material
;
OLEX2 (Dolomanov <i>et al.</i>,  2009)
;
_computing_structure_refinement
;
SHELXL2014 (Sheldrick, 2015)
;
_computing_structure_solution
;
SHELXS97 (Sheldrick, 2008)
;
_diffrn_ambient_temperature 293(2)
_diffrn_measured_fraction_theta_full 0.995
_diffrn_measured_fraction_theta_max 0.995
_diffrn_measurement_device_type 'Bruker APEXII CCD area detector'
_diffrn_measurement_method 'phi and omega scans'
_diffrn_radiation_monochromator graphite
_diffrn_radiation_type MoK\a
_diffrn_radiation_wavelength 0.71073
_diffrn_reflns_av_R_equivalents 0.0816
_diffrn_reflns_av_unetI/netI 0.1311
_diffrn_reflns_limit_h_max 13
_diffrn_reflns_limit_h_min -12
_diffrn_reflns_limit_k_max 12
_diffrn_reflns_limit_k_min -17
_diffrn_reflns_limit_l_max 17
_diffrn_reflns_limit_l_min -17
_diffrn_reflns_number 12082
_diffrn_reflns_theta_full 25.000
_diffrn_reflns_theta_max 25.000
_diffrn_reflns_theta_min 2.441
_exptl_absorpt_coefficient_mu 13.180
_exptl_absorpt_correction_T_max 0.3527
_exptl_absorpt_correction_T_min 0.1782
_exptl_absorpt_correction_type multi-scan
_exptl_absorpt_process_details
;
(SADABS; Bruker, 2005)
;
_exptl_crystal_colour colourless
_exptl_crystal_density_diffrn 2.383
_exptl_crystal_description block
_exptl_crystal_F_000 1724
_exptl_crystal_size_max 0.2
_exptl_crystal_size_mid 0.1
_exptl_crystal_size_min 0.1
_refine_diff_density_max 1.748
_refine_diff_density_min -1.217
_refine_ls_extinction_method none
_refine_ls_goodness_of_fit_ref 0.902
_refine_ls_hydrogen_treatment constr
_refine_ls_matrix_type full
_refine_ls_number_parameters 340
_refine_ls_number_reflns 4490
_refine_ls_number_restraints 42
_refine_ls_restrained_S_all 0.912
_refine_ls_R_factor_all 0.1295
_refine_ls_R_factor_gt 0.0623
_refine_ls_shift/su_max 0.001
_refine_ls_shift/su_mean 0.000
_refine_ls_structure_factor_coef Fsqd
_refine_ls_weighting_details 'w=1/[\s^2^(Fo^2^)+(0.0833P)^2^] where P=(Fo^2^+2Fc^2^)/3'
_refine_ls_weighting_scheme calc
_refine_ls_wR_factor_gt 0.1481
_refine_ls_wR_factor_ref 0.1653
_reflns_number_gt 2181
_reflns_number_total 4490
_reflns_threshold_expression 'I > 2\s(I)'
_cod_data_source_file dg3016sup1.cif
_cod_data_source_block 2
_cod_depositor_comments 'Adding full bibliography for 2022381--2022382.cif.'
_cod_original_cell_volume 2564.2(19)
_cod_original_formula_sum 'C23 H29 O12.50 Pb2'
_cod_database_code 2022381
_cod_database_fobs_code 2022381
_shelx_space_group_comment
;
The symmetry employed for this shelxl refinement is uniquely defined
by the following loop, which should always be used as a source of
symmetry information in preference to the above space-group names.
They are only intended as comments.
;
_shelx_estimated_absorpt_t_min 0.178
_shelx_estimated_absorpt_t_max 0.352

loop_
_space_group_symop_operation_xyz
'x, y, z'
'-x+1/2, y+1/2, -z+1/2'
'-x, -y, -z'
'x-1/2, -y-1/2, z-1/2'

loop_
_atom_site_type_symbol
_atom_site_label
_atom_site_fract_x
_atom_site_fract_y
_atom_site_fract_z
_atom_site_U_iso_or_equiv
_atom_site_adp_type
_atom_site_calc_flag
_atom_site_occupancy
_atom_site_disorder_assembly
_atom_site_disorder_group
C C1 0.5587(13) 0.8276(14) -0.3166(10) 0.050(4) Uani d 1 . .
C C2 0.6121(12) 0.8055(12) -0.2186(9) 0.050(4) Uani d 1 . .
C C3 0.5499(11) 0.7622(10) -0.1653(8) 0.034(4) Uani d 1 . .
C C4 0.6005(12) 0.7499(11) -0.0710(9) 0.040(4) Uani d 1 . .
C C5 0.7112(11) 0.7862(10) -0.0396(8) 0.032(4) Uani d 1 . .
C C6 0.7741(11) 0.8272(11) -0.0989(8) 0.036(4) Uani d 1 . .
C C7 0.7276(12) 0.8410(10) -0.1893(9) 0.041(4) Uani d 1 . .
C C8 0.7891(12) 0.8914(12) -0.2514(9) 0.054(5) Uani d 1 . .
H H8A 0.758670 0.951175 -0.258313 0.081 Uiso calc 1 . .
H H8B 0.777113 0.862273 -0.309308 0.081 Uiso calc 1 . .
H H8C 0.871284 0.893364 -0.226952 0.081 Uiso calc 1 . .
C C9 0.4297(11) 0.7278(13) -0.2031(9) 0.056(5) Uani d 1 . .
H H9A 0.422853 0.666997 -0.184249 0.084 Uiso calc 1 . .
H H9B 0.417054 0.730526 -0.267981 0.084 Uiso calc 1 . .
H H9C 0.372301 0.763965 -0.181256 0.084 Uiso calc 1 . .
C C10 0.7594(13) 0.7859(12) 0.0607(8) 0.048(4) Uani d 1 . .
H H10A 0.807217 0.733721 0.075732 0.073 Uiso calc 1 . .
H H10B 0.695918 0.785123 0.093750 0.073 Uiso calc 1 . .
H H10C 0.805925 0.838566 0.076261 0.073 Uiso calc 1 . .
C C11 0.8981(17) 0.8506(13) -0.0672(10) 0.053(5) Uani d 1 . .
C C12 0.5316(12) 0.7012(10) -0.0082(9) 0.042(4) Uani d 1 . .
H H12A 0.505384 0.744607 0.031867 0.051 Uiso calc 1 . .
H H12B 0.462607 0.674504 -0.044374 0.051 Uiso calc 1 . .
C C13 0.5985(11) 0.6313(12) 0.0466(9) 0.040(4) Uani d 1 . .
C C14 0.5981(12) 0.6391(13) 0.1427(9) 0.053(5) Uani d 1 . .
C C15 0.6592(12) 0.5730(12) 0.2025(9) 0.045(4) Uani d 1 . .
C C16 0.7280(13) 0.5056(14) 0.1687(11) 0.063(6) Uani d 1 . .
C C17 0.7251(13) 0.5030(13) 0.0788(9) 0.051(5) Uani d 1 . .
C C18 0.6595(12) 0.5604(11) 0.0195(8) 0.036(4) Uani d 1 . .
C C19 0.6454(13) 0.5453(13) -0.0825(8) 0.055(5) Uani d 1 . .
H H19A 0.564881 0.553840 -0.110009 0.082 Uiso calc 1 . .
H H19B 0.668940 0.485478 -0.093958 0.082 Uiso calc 1 . .
H H19C 0.693414 0.587199 -0.107752 0.082 Uiso calc 1 . .
C C20 0.5394(15) 0.7133(13) 0.1807(9) 0.064(5) Uani d 1 . .
H H20A 0.587348 0.765982 0.183908 0.096 Uiso calc 1 . .
H H20B 0.527375 0.697669 0.240372 0.096 Uiso calc 1 . .
H H20C 0.465204 0.724836 0.142738 0.096 Uiso calc 1 . .
C C21 0.8009(13) 0.4384(15) 0.2320(10) 0.073(6) Uani d 1 . .
H H21A 0.882261 0.445932 0.229117 0.109 Uiso calc 1 . .
H H21B 0.776958 0.378675 0.213741 0.109 Uiso calc 1 . .
H H21C 0.789124 0.448316 0.292910 0.109 Uiso calc 1 . .
C C22 0.805(2) 0.4427(17) 0.0428(12) 0.069(6) Uani d 1 . .
C C23 0.6601(18) 0.5734(19) 0.3006(12) 0.090(4) Uani d 1 . .
O O1 0.5651(10) 0.7680(9) -0.3737(7) 0.072(4) Uani d 1 . .
O O1W 0.4180(14) 0.9234(12) -0.6763(9) 0.114(6) Uani d 1 . .
O O2 0.5144(10) 0.9030(8) -0.3388(7) 0.062(3) Uani d 1 . .
O O2W 0.7612(18) 0.717(2) 0.5434(14) 0.082(5) Uani d 0.5 . .
Pb Pb2A 0.66222(19) 0.6516(3) 0.47983(15) 0.0635(10) Uani d 0.28 . .
O O2WA 0.585(2) 0.5847(17) 0.6611(15) 0.072(7) Uani d 0.5 . .
O O3 0.9155(12) 0.9259(11) -0.0372(9) 0.088(4) Uani d 1 . .
O O4 0.9758(11) 0.8020(13) -0.0733(10) 0.102(6) Uani d 1 . .
O O5 0.8863(8) 0.4764(9) 0.0085(7) 0.058(3) Uani d 1 . .
O O6 0.7955(14) 0.3630(13) 0.0476(10) 0.105(5) Uani d 1 . .
O O7 0.7144(13) 0.6376(12) 0.3462(9) 0.112(4) Uani d 1 . .
O O8 0.5973(10) 0.5281(10) 0.3372(7) 0.083(4) Uani d 1 . .
Pb Pb1 0.46165(6) 0.86877(5) -0.50455(4) 0.0621(3) Uani d 1 . .
Pb Pb2 0.63141(10) 0.57361(11) 0.48633(6) 0.0751(5) Uani d 0.72 . .

loop_
_atom_site_aniso_label
_atom_site_aniso_U_11
_atom_site_aniso_U_22
_atom_site_aniso_U_33
_atom_site_aniso_U_12
_atom_site_aniso_U_13
_atom_site_aniso_U_23
C1 0.055(8) 0.067(10) 0.026(7) -0.007(8) -0.001(6) 0.007(7)
C2 0.041(9) 0.063(13) 0.041(9) -0.025(9) -0.005(7) -0.015(9)
C3 0.035(8) 0.042(11) 0.025(7) -0.001(7) 0.001(6) 0.012(7)
C4 0.041(9) 0.048(11) 0.032(8) -0.011(8) 0.012(6) -0.006(7)
C5 0.039(8) 0.037(10) 0.021(7) -0.018(7) 0.008(6) 0.006(6)
C6 0.040(8) 0.045(11) 0.024(7) -0.016(8) 0.006(6) 0.003(7)
C7 0.038(8) 0.056(13) 0.026(7) -0.008(8) 0.002(6) 0.009(7)
C8 0.044(9) 0.086(16) 0.035(8) -0.008(9) 0.013(7) 0.021(9)
C9 0.029(8) 0.100(17) 0.035(8) -0.016(9) -0.003(6) 0.017(9)
C10 0.060(10) 0.061(13) 0.023(7) -0.018(9) 0.004(7) 0.005(8)
C11 0.068(13) 0.060(16) 0.033(9) -0.022(11) 0.013(8) -0.012(9)
C12 0.043(9) 0.039(10) 0.052(9) -0.022(8) 0.026(7) 0.000(8)
C13 0.014(7) 0.062(12) 0.044(9) -0.014(8) 0.003(6) 0.014(9)
C14 0.039(9) 0.092(15) 0.031(8) 0.014(10) 0.014(7) 0.002(9)
C15 0.033(8) 0.078(14) 0.029(8) -0.017(9) 0.018(7) -0.002(8)
C16 0.039(9) 0.107(18) 0.048(10) -0.022(10) 0.018(8) 0.008(10)
C17 0.045(9) 0.096(16) 0.016(7) -0.029(10) 0.016(7) -0.007(9)
C18 0.039(8) 0.060(12) 0.011(6) -0.028(8) 0.009(6) -0.001(7)
C19 0.059(10) 0.088(15) 0.015(7) 0.003(10) -0.001(6) 0.012(8)
C20 0.082(12) 0.084(16) 0.033(8) -0.005(11) 0.032(8) -0.010(9)
C21 0.049(10) 0.115(19) 0.047(11) -0.005(11) -0.008(8) 0.023(11)
C22 0.097(16) 0.067(16) 0.045(11) 0.007(14) 0.020(10) 0.026(11)
C23 0.083(9) 0.152(13) 0.045(7) -0.005(8) 0.038(6) -0.008(7)
O1 0.087(9) 0.098(11) 0.027(6) -0.016(8) 0.003(6) -0.005(7)
O1W 0.158(14) 0.120(15) 0.071(9) 0.036(11) 0.039(9) 0.024(9)
O2 0.082(7) 0.064(9) 0.032(6) 0.002(6) -0.016(5) 0.016(5)
O2W 0.048(8) 0.137(10) 0.054(8) 0.016(9) -0.013(7) -0.009(9)
Pb2A 0.0314(13) 0.132(3) 0.0259(12) 0.0276(16) 0.0026(9) -0.0082(15)
O2WA 0.091(10) 0.069(11) 0.066(10) 0.019(8) 0.043(8) 0.000(8)
O3 0.089(6) 0.093(6) 0.085(6) -0.026(5) 0.023(4) -0.010(4)
O4 0.042(8) 0.147(17) 0.116(12) -0.008(9) 0.014(7) 0.064(11)
O5 0.043(6) 0.093(11) 0.039(6) -0.020(7) 0.008(5) -0.008(6)
O6 0.123(13) 0.115(15) 0.094(11) 0.023(12) 0.067(9) 0.016(11)
O7 0.107(9) 0.177(13) 0.061(8) -0.026(9) 0.037(7) -0.037(8)
O8 0.075(7) 0.141(12) 0.045(6) 0.016(7) 0.041(5) 0.014(7)
Pb1 0.0779(5) 0.0674(6) 0.0329(4) -0.0143(4) -0.0115(3) 0.0087(4)
Pb2 0.0669(7) 0.1270(13) 0.0349(5) 0.0449(8) 0.0187(5) 0.0194(7)

loop_
_atom_type_symbol
_atom_type_description
_atom_type_scat_dispersion_real
_atom_type_scat_dispersion_imag
_atom_type_scat_source
C C 0.0033 0.0016 'International Tables Vol C Tables 4.2.6.8 and 6.1.1.4'
H H 0.0000 0.0000 'International Tables Vol C Tables 4.2.6.8 and 6.1.1.4'
Pb Pb -3.3944 10.1111 'International Tables Vol C Tables 4.2.6.8 and 6.1.1.4'
O O 0.0106 0.0060 'International Tables Vol C Tables 4.2.6.8 and 6.1.1.4'

loop_
_geom_angle_atom_site_label_1
_geom_angle_atom_site_label_2
_geom_angle_atom_site_label_3
_geom_angle_site_symmetry_1
_geom_angle_site_symmetry_3
_geom_angle
_geom_angle_publ_flag
O1 C1 C2 . . 116.3(17) ?
O1 C1 O2 . . 122.0(14) ?
O2 C1 C2 . . 121.6(16) ?
C3 C2 C1 . . 120.8(12) ?
C3 C2 C7 . . 124.7(13) ?
C7 C2 C1 . . 114.3(13) ?
C2 C3 C4 . . 118.7(12) ?
C2 C3 C9 . . 120.3(12) ?
C4 C3 C9 . . 121.0(12) ?
C3 C4 C12 . . 120.0(12) ?
C5 C4 C3 . . 118.0(12) ?
C5 C4 C12 . . 121.9(12) ?
C4 C5 C10 . . 119.4(11) ?
C6 C5 C4 . . 120.8(11) ?
C6 C5 C10 . . 119.7(12) ?
C5 C6 C11 . . 119.5(12) ?
C7 C6 C5 . . 122.4(12) ?
C7 C6 C11 . . 117.9(12) ?
C2 C7 C8 . . 121.6(12) ?
C6 C7 C2 . . 115.2(12) ?
C6 C7 C8 . . 123.2(12) ?
C7 C8 H8A . . 109.5 ?
C7 C8 H8B . . 109.5 ?
C7 C8 H8C . . 109.5 ?
H8A C8 H8B . . 109.5 ?
H8A C8 H8C . . 109.5 ?
H8B C8 H8C . . 109.5 ?
C3 C9 H9A . . 109.5 ?
C3 C9 H9B . . 109.5 ?
C3 C9 H9C . . 109.5 ?
H9A C9 H9B . . 109.5 ?
H9A C9 H9C . . 109.5 ?
H9B C9 H9C . . 109.5 ?
C5 C10 H10A . . 109.5 ?
C5 C10 H10B . . 109.5 ?
C5 C10 H10C . . 109.5 ?
H10A C10 H10B . . 109.5 ?
H10A C10 H10C . . 109.5 ?
H10B C10 H10C . . 109.5 ?
O3 C11 C6 . . 115.3(19) ?
O4 C11 C6 . . 123.1(18) ?
O4 C11 O3 . . 121.6(19) ?
C4 C12 H12A . . 108.8 ?
C4 C12 H12B . . 108.8 ?
H12A C12 H12B . . 107.7 ?
C13 C12 C4 . . 113.8(12) ?
C13 C12 H12A . . 108.8 ?
C13 C12 H12B . . 108.8 ?
C14 C13 C12 . . 114.0(15) ?
C18 C13 C12 . . 129.2(13) ?
C18 C13 C14 . . 116.8(13) ?
C13 C14 C20 . . 122.2(15) ?
C15 C14 C13 . . 118.6(14) ?
C15 C14 C20 . . 119.2(13) ?
C14 C15 C23 . . 122.5(16) ?
C16 C15 C14 . . 120.5(13) ?
C16 C15 C23 . . 116.9(16) ?
C15 C16 C21 . . 121.5(14) ?
C17 C16 C15 . . 117.3(16) ?
C17 C16 C21 . . 121.1(17) ?
C16 C17 C18 . . 123.2(17) ?
C16 C17 C22 . . 118.9(16) ?
C18 C17 C22 . . 117.6(13) ?
C13 C18 C19 . . 116.2(14) ?
C17 C18 C13 . . 123.2(12) ?
C17 C18 C19 . . 120.6(15) ?
C18 C19 H19A . . 109.5 ?
C18 C19 H19B . . 109.5 ?
C18 C19 H19C . . 109.5 ?
H19A C19 H19B . . 109.5 ?
H19A C19 H19C . . 109.5 ?
H19B C19 H19C . . 109.5 ?
C14 C20 H20A . . 109.5 ?
C14 C20 H20B . . 109.5 ?
C14 C20 H20C . . 109.5 ?
H20A C20 H20B . . 109.5 ?
H20A C20 H20C . . 109.5 ?
H20B C20 H20C . . 109.5 ?
C16 C21 H21A . . 109.5 ?
C16 C21 H21B . . 109.5 ?
C16 C21 H21C . . 109.5 ?
H21A C21 H21B . . 109.5 ?
H21A C21 H21C . . 109.5 ?
H21B C21 H21C . . 109.5 ?
O5 C22 C17 . . 118(2) ?
O6 C22 C17 . . 121(2) ?
O6 C22 O5 . . 120(2) ?
C15 C23 Pb2 . . 173.0(13) ?
O7 C23 C15 . . 117(2) ?
O7 C23 Pb2 . . 67.1(10) ?
O8 C23 C15 . . 124(2) ?
O8 C23 O7 . . 117.5(17) ?
O8 C23 Pb2 . . 50.9(9) ?
C1 O1 Pb1 . . 91.7(11) ?
C1 O2 Pb1 . . 95.5(10) ?
Pb2A O2W Pb2 . . 19.4(5) ?
O2W Pb2A O4 . 4_576 122.3(10) ?
O2W Pb2A O7 . . 107.6(9) ?
O7 Pb2A O4 . 4_576 96.2(6) ?
Pb2 Pb2A O2W . . 133.7(9) ?
Pb2 Pb2A O4 . 4_576 92.6(5) ?
Pb2 Pb2A O7 . . 96.5(5) ?
C11 O3 Pb2 . 4_675 98.8(13) ?
C11 O3 Pb2 . 2_655 157.8(14) ?
Pb2 O3 Pb2 2_655 4_675 103.4(5) ?
C11 O4 Pb2A . 4_675 118.6(16) ?
C11 O4 Pb2 . 4_675 91.4(14) ?
Pb2A O4 Pb2 4_675 4_675 27.8(2) ?
C22 O5 Pb1 . 2_644 110.5(13) ?
C22 O5 Pb1 . 4_676 134.6(14) ?
Pb1 O5 Pb1 2_644 4_676 110.5(4) ?
C23 O7 Pb2A . . 111.7(12) ?
C23 O7 Pb2 . . 86.5(12) ?
Pb2A O7 Pb2 . . 27.50(19) ?
C23 O8 Pb2 . . 105.4(14) ?
O1 Pb1 O1W . . 153.2(4) ?
O2 Pb1 O1 . . 50.8(4) ?
O2 Pb1 O1W . . 150.3(5) ?
O5 Pb1 O1 2_654 . 99.5(4) ?
O5 Pb1 O1 4_575 . 126.9(4) ?
O5 Pb1 O1W 4_575 . 77.5(4) ?
O5 Pb1 O1W 2_654 . 77.5(5) ?
O5 Pb1 O2 2_654 . 80.7(4) ?
O5 Pb1 O2 4_575 . 76.1(4) ?
O5 Pb1 O5 2_654 4_575 69.5(4) ?
O2W Pb2 C23 . . 99.0(7) ?
Pb2A Pb2 C23 . . 80.7(6) ?
Pb2A Pb2 O2W . . 26.9(5) ?
Pb2A Pb2 O3 . 4_576 106.7(4) ?
Pb2A Pb2 O3 . 2_645 166.5(4) ?
Pb2A Pb2 O4 . 4_576 59.6(4) ?
Pb2A Pb2 O7 . . 56.0(4) ?
Pb2A Pb2 O8 . . 101.8(4) ?
O3 Pb2 C23 4_576 . 98.8(5) ?
O3 Pb2 C23 2_645 . 112.1(6) ?
O3 Pb2 O2W 4_576 . 122.9(6) ?
O3 Pb2 O2W 2_645 . 140.7(6) ?
O3 Pb2 O3 2_645 4_576 76.6(5) ?
O3 Pb2 O4 4_576 4_576 48.1(5) ?
O3 Pb2 O4 2_645 4_576 124.7(5) ?
O3 Pb2 O7 4_576 . 112.9(5) ?
O3 Pb2 O7 2_645 . 135.4(5) ?
O4 Pb2 C23 4_576 . 82.0(6) ?
O4 Pb2 O2W 4_576 . 81.6(6) ?
O4 Pb2 O7 4_576 . 78.4(5) ?
O7 Pb2 C23 . . 26.4(5) ?
O7 Pb2 O2W . . 72.6(6) ?
O8 Pb2 C23 . . 23.8(6) ?
O8 Pb2 O2W . . 122.5(6) ?
O8 Pb2 O3 . 4_576 82.4(4) ?
O8 Pb2 O3 . 2_645 91.6(5) ?
O8 Pb2 O4 . 4_576 83.7(4) ?
O8 Pb2 O7 . . 50.0(5) ?

loop_
_geom_bond_atom_site_label_1
_geom_bond_atom_site_label_2
_geom_bond_site_symmetry_2
_geom_bond_distance
_geom_bond_publ_flag
C1 C2 . 1.53(2) ?
C1 O1 . 1.25(2) ?
C1 O2 . 1.26(2) ?
C2 C3 . 1.337(19) ?
C2 C7 . 1.436(18) ?
C3 C4 . 1.444(17) ?
C3 C9 . 1.500(18) ?
C4 C5 . 1.396(18) ?
C4 C12 . 1.525(17) ?
C5 C6 . 1.392(17) ?
C5 C10 . 1.509(16) ?
C6 C7 . 1.384(17) ?
C6 C11 . 1.48(2) ?
C7 C8 . 1.478(18) ?
C8 H8A . 0.9600 ?
C8 H8B . 0.9600 ?
C8 H8C . 0.9600 ?
C9 H9A . 0.9600 ?
C9 H9B . 0.9600 ?
C9 H9C . 0.9600 ?
C10 H10A . 0.9600 ?
C10 H10B . 0.9600 ?
C10 H10C . 0.9600 ?
C11 O3 . 1.22(2) ?
C11 O4 . 1.17(2) ?
C12 H12A . 0.9700 ?
C12 H12B . 0.9700 ?
C12 C13 . 1.46(2) ?
C13 C14 . 1.448(19) ?
C13 C18 . 1.38(2) ?
C14 C15 . 1.44(2) ?
C14 C20 . 1.47(2) ?
C15 C16 . 1.43(2) ?
C15 C23 . 1.47(2) ?
C16 C17 . 1.346(19) ?
C16 C21 . 1.53(2) ?
C17 C18 . 1.37(2) ?
C17 C22 . 1.46(3) ?
C18 C19 . 1.528(16) ?
C19 H19A . 0.9600 ?
C19 H19B . 0.9600 ?
C19 H19C . 0.9600 ?
C20 H20A . 0.9600 ?
C20 H20B . 0.9600 ?
C20 H20C . 0.9600 ?
C21 H21A . 0.9600 ?
C21 H21B . 0.9600 ?
C21 H21C . 0.9600 ?
C22 O5 . 1.26(2) ?
C22 O6 . 1.20(2) ?
C23 O7 . 1.28(3) ?
C23 O8 . 1.20(2) ?
C23 Pb2 . 2.867(17) ?
O1 Pb1 . 2.594(12) ?
O1W Pb1 . 2.666(13) ?
O2 Pb1 . 2.508(10) ?
O2W Pb2A . 1.67(2) ?
O2W Pb2 . 2.68(3) ?
Pb2A O4 4_576 2.277(13) ?
Pb2A O7 . 2.208(12) ?
Pb2A Pb2 . 1.229(4) ?
O3 Pb2 4_675 2.467(13) ?
O3 Pb2 2_655 2.431(16) ?
O4 Pb2 4_675 2.636(16) ?
O5 Pb1 2_644 2.397(12) ?
O5 Pb1 4_676 2.495(13) ?
O7 Pb2 . 2.645(14) ?
O8 Pb2 . 2.307(11) ?

loop_
_platon_squeeze_void_nr
_platon_squeeze_void_average_x
_platon_squeeze_void_average_y
_platon_squeeze_void_average_z
_platon_squeeze_void_volume
_platon_squeeze_void_count_electrons
_platon_squeeze_void_content
1 0.000 0.500 0.500 122 2 ' '
2 0.500 0.000 1.000 122 2 ' '
